data_7700209
loop_
_publ_author_name
'Xu, Ruoyu'
'Hua, Linyan'
'Li, Xiang'
'Yao, Yingming'
'Leng, Xuebing'
'Chen, Yaofeng'

_publ_section_title
;
 Rare-earth/zinc heterometallic complexes containing both
 alkoxy-amino-bis(phenolato) and chiral salen ligands: synthesis and
 catalytic application for copolymerization of CO<sub>2</sub> with
 cyclohexene oxide.
;
_journal_issue 28
_journal_name_full 'Dalton transactions (Cambridge, England : 2003)'
_journal_page_first 10565
_journal_page_last 10573
_journal_paper_doi 10.1039/c9dt00064j
_journal_volume 48
_journal_year 2019
_chemical_absolute_configuration rmad
_chemical_formula_moiety 'C59 H89 N4 O5 Si2 Sm Zn, C6 H6'
_chemical_formula_sum 'C65 H95 N4 O5 Si2 Sm Zn'
_chemical_formula_weight 1284.34
_space_group_crystal_system monoclinic
_space_group_IT_number 4
_space_group_name_Hall 'P 2yb'
_space_group_name_H-M_alt 'P 1 21 1'
_symmetry_space_group_name_Hall 'P 2yb'
_symmetry_space_group_name_H-M 'P 1 21 1'
_atom_sites_solution_hydrogens geom
_atom_sites_solution_primary dual
_audit_creation_date 2018-03-02
_audit_creation_method
;
Olex2 1.2
(compiled 2017.08.10 svn.r3458 for OlexSys, GUI svn.r5381)
;
_audit_update_record
;
2018-09-27 deposited with the CCDC.    2019-06-05 downloaded from the CCDC.
;
_cell_angle_alpha 90
_cell_angle_beta 108.6854(10)
_cell_angle_gamma 90
_cell_formula_units_Z 2
_cell_length_a 10.3709(2)
_cell_length_b 26.0470(5)
_cell_length_c 15.2688(3)
_cell_measurement_reflns_used 9938
_cell_measurement_temperature 170(2)
_cell_measurement_theta_max 54.900
_cell_measurement_theta_min 3.966
_cell_volume 3907.18(13)
_computing_cell_refinement 'SAINT v8.37A (Bruker, 2015)'
_computing_data_reduction 'SAINT v8.37A (Bruker, 2015)'
_computing_molecular_graphics 'Olex2 (Dolomanov et al., 2009)'
_computing_publication_material 'Olex2 (Dolomanov et al., 2009)'
_computing_structure_refinement 'ShelXL (Sheldrick, 2015)'
_computing_structure_solution 'ShelXT (Sheldrick, 2015)'
_diffrn_ambient_temperature 169.99
_diffrn_measured_fraction_theta_full 0.997
_diffrn_measured_fraction_theta_max 0.996
_diffrn_measurement_device_type 'Bruker D8 Venture'
_diffrn_measurement_method '\f and \w scans'
_diffrn_radiation_type GaK\a
_diffrn_radiation_wavelength 1.34139
_diffrn_reflns_av_R_equivalents 0.0547
_diffrn_reflns_av_unetI/netI 0.0549
_diffrn_reflns_Laue_measured_fraction_full 0.997
_diffrn_reflns_Laue_measured_fraction_max 0.996
_diffrn_reflns_limit_h_max 12
_diffrn_reflns_limit_h_min -12
_diffrn_reflns_limit_k_max 31
_diffrn_reflns_limit_k_min -16
_diffrn_reflns_limit_l_max 18
_diffrn_reflns_limit_l_min -18
_diffrn_reflns_number 40043
_diffrn_reflns_point_group_measured_fraction_full 0.997
_diffrn_reflns_point_group_measured_fraction_max 0.996
_diffrn_reflns_theta_full 53.594
_diffrn_reflns_theta_max 54.889
_diffrn_reflns_theta_min 3.915
_diffrn_standards_number 0
_exptl_absorpt_coefficient_mu 4.481
_exptl_absorpt_correction_T_max 0.7508
_exptl_absorpt_correction_T_min 0.4832
_exptl_absorpt_correction_type multi-scan
_exptl_absorpt_process_details
'SADABS-2016/2 (Bruker,2016/2) was used for absorption correction. wR2(int) was 0.1540 before and 0.0947 after correction. The Ratio of minimum to maximum transmission is 0.6436. The \l/2 correction factor is Not present.'
_exptl_crystal_colour colourless
_exptl_crystal_density_diffrn 1.092
_exptl_crystal_description block
_exptl_crystal_F_000 1346
_exptl_crystal_size_max 0.15
_exptl_crystal_size_mid 0.1
_exptl_crystal_size_min 0.05
_refine_diff_density_max 0.855
_refine_diff_density_min -1.080
_refine_diff_density_rms 0.079
_refine_ls_abs_structure_details
;
 Refined as an inversion twin.
;
_refine_ls_abs_structure_Flack 0.215(5)
_refine_ls_extinction_method none
_refine_ls_goodness_of_fit_ref 1.027
_refine_ls_hydrogen_treatment constr
_refine_ls_matrix_type full
_refine_ls_number_parameters 711
_refine_ls_number_reflns 10719
_refine_ls_number_restraints 21
_refine_ls_restrained_S_all 1.029
_refine_ls_R_factor_all 0.0452
_refine_ls_R_factor_gt 0.0412
_refine_ls_shift/su_max 0.028
_refine_ls_shift/su_mean 0.000
_refine_ls_structure_factor_coef Fsqd
_refine_ls_weighting_details 'w=1/[\s^2^(Fo^2^)+(0.0567P)^2^+4.1983P] where P=(Fo^2^+2Fc^2^)/3'
_refine_ls_weighting_scheme calc
_refine_ls_wR_factor_gt 0.1043
_refine_ls_wR_factor_ref 0.1078
_reflns_Friedel_coverage 0.954
_reflns_Friedel_fraction_full 0.997
_reflns_Friedel_fraction_max 0.996
_reflns_number_gt 10068
_reflns_number_total 10719
_reflns_threshold_expression 'I > 2\s(I)'
_cod_data_source_file c9dt00064j2.cif
_cod_data_source_block mjl18092_0m
_cod_depositor_comments 'Adding full bibliography for 7700208--7700212.cif.'
_cod_database_code 7700209
_shelx_shelxl_version_number 2017/1
_shelx_space_group_comment
;
The symmetry employed for this shelxl refinement is uniquely defined
by the following loop, which should always be used as a source of
symmetry information in preference to the above space-group names.
They are only intended as comments.
;
_shelx_estimated_absorpt_t_max 0.807
_shelx_estimated_absorpt_t_min 0.553
_olex2_refinement_description
;
1. Twinned data refinement
 Scales: 0.785(5)
 0.215(5)
2. Fixed Uiso
 At 1.2 times of:
  All C(H) groups, All C(H,H) groups, All Si(H) groups
 At 1.5 times of:
  All C(H,H,H) groups
3. Restrained distances
 H25-H54C
 2 with sigma of 0.02
 C11-C10
 1.53 with sigma of 0.02
4. Uiso/Uaniso restraints and constraints
C52 \\sim C54: within 2A with sigma of 0.01 and sigma for terminal atoms of 0.02
Uanis(C59) \\sim Ueq: with sigma of 0.005 and sigma for terminal atoms of 0.01
Uanis(C54) \\sim Ueq: with sigma of 0.005 and sigma for terminal atoms of 0.01
5.a Ternary CH refined with riding coordinates:
 Si1(H1), Si2(H2), C8(H8), C13(H13)
5.b Secondary CH2 refined with riding coordinates:
 C9(H9A,H9B), C10(H10A,H10B), C11(H11A,H11B), C12(H12A,H12B), C29(H29A,H29B),
 C30(H30A,H30B), C45(H45A,H45B), C46(H46A,H46B)
5.c Aromatic/amide H refined with riding coordinates:
 C3(H3), C4(H4), C5(H5), C7(H7), C14(H14), C18(H18), C19(H19), C20(H20),
 C25(H25), C27(H27), C34(H34), C36(H36), C60(H60), C65(H65), C64(H64), C63(H63),
  C62(H62), C61(H61)
5.d Fitted hexagon refined as free rotating group:
 C60(C65,C64,C63,C62,C61)
5.e Idealised Me refined as rotating group:
 C21(H21A,H21B,H21C), C22(H22A,H22B,H22C), C38(H38A,H38B,H38C), C39(H39A,H39B,
 H39C), C40(H40A,H40B,H40C), C42(H42A,H42B,H42C), C43(H43A,H43B,H43C), C44(H44A,
 H44B,H44C), C47(H47A,H47B,H47C), C49(H49A,H49B,H49C), C50(H50A,H50B,H50C),
 C51(H51A,H51B,H51C), C53(H53A,H53B,H53C), C54(H54A,H54B,H54C), C55(H55A,H55B,
 H55C), C56(H56A,H56B,H56C), C57(H57A,H57B,H57C), C58(H58A,H58B,H58C), C59(H59A,
 H59B,H59C)
;
_olex2_submission_special_instructions 'No special instructions were received'

loop_
_space_group_symop_operation_xyz
'x, y, z'
'-x, y+1/2, -z'

loop_
_atom_site_label
_atom_site_type_symbol
_atom_site_fract_x
_atom_site_fract_y
_atom_site_fract_z
_atom_site_U_iso_or_equiv
_atom_site_adp_type
_atom_site_occupancy
_atom_site_site_symmetry_order
_atom_site_calc_flag
_atom_site_refinement_flags_posn
_atom_site_refinement_flags_adp
Sm1 Sm 0.18298(3) 0.49340(2) 0.41804(2) 0.02649(9) Uani 1 1 d . .
Zn1 Zn 0.24390(9) 0.60622(4) 0.31744(6) 0.0293(2) Uani 1 1 d . .
Si1 Si 0.3833(2) 0.53923(9) 0.21245(13) 0.0378(4) Uani 1 1 d . .
H1 H 0.341783 0.514804 0.246280 0.045 Uiso 1 1 calc R .
Si2 Si 0.2559(2) 0.63984(10) 0.12405(15) 0.0445(5) Uani 1 1 d . .
H2 H 0.233009 0.672289 0.150838 0.053 Uiso 1 1 calc R .
O1 O 0.0929(4) 0.54632(18) 0.2900(3) 0.0292(10) Uani 1 1 d . .
O2 O 0.3474(4) 0.55706(18) 0.4297(3) 0.0289(10) Uani 1 1 d . .
O3 O 0.2429(5) 0.4726(2) 0.5663(3) 0.0323(10) Uani 1 1 d . .
O4 O 0.1777(4) 0.41755(17) 0.3557(3) 0.0294(10) Uani 1 1 d . .
O5 O 0.0377(5) 0.5552(2) 0.4713(4) 0.0376(11) Uani 1 1 d . .
N1 N 0.0803(6) 0.6553(2) 0.3117(4) 0.0351(13) Uani 1 1 d . .
N2 N 0.3416(6) 0.6656(2) 0.4094(4) 0.0336(13) Uani 1 1 d . .
N3 N -0.0341(5) 0.4514(2) 0.4321(4) 0.0291(12) Uani 1 1 d . .
N4 N 0.3081(6) 0.5973(3) 0.2117(4) 0.0388(14) Uani 1 1 d . .
C1 C -0.0231(7) 0.5538(3) 0.2199(5) 0.0325(15) Uani 1 1 d . .
C2 C -0.0718(7) 0.5157(3) 0.1525(4) 0.0322(15) Uani 1 1 d . .
C3 C -0.1982(8) 0.5240(4) 0.0841(5) 0.048(2) Uani 1 1 d . .
H3 H -0.232416 0.498273 0.038416 0.058 Uiso 1 1 calc R .
C4 C -0.2746(8) 0.5678(4) 0.0803(6) 0.051(2) Uani 1 1 d . .
H4 H -0.361811 0.571062 0.035018 0.061 Uiso 1 1 calc R .
C5 C -0.2229(8) 0.6068(4) 0.1430(6) 0.051(2) Uani 1 1 d . .
H5 H -0.273339 0.637633 0.139113 0.061 Uiso 1 1 calc R .
C6 C -0.0964(7) 0.6014(3) 0.2124(5) 0.0380(16) Uani 1 1 d . .
C7 C -0.0451(7) 0.6470(3) 0.2667(5) 0.0397(17) Uani 1 1 d . .
H7 H -0.109250 0.672540 0.269183 0.048 Uiso 1 1 calc R .
C8 C 0.1189(7) 0.7050(3) 0.3626(6) 0.0385(17) Uani 1 1 d . .
H8 H 0.110048 0.700559 0.425509 0.046 Uiso 1 1 calc R .
C9 C 0.0376(9) 0.7515(3) 0.3192(7) 0.053(2) Uani 1 1 d . .
H9A H 0.043450 0.756302 0.256296 0.063 Uiso 1 1 calc R .
H9B H -0.059150 0.745889 0.313461 0.063 Uiso 1 1 calc R .
C10 C 0.0873(9) 0.7992(4) 0.3748(8) 0.060(2) Uani 1 1 d D .
H10A H 0.075361 0.795712 0.436284 0.073 Uiso 1 1 calc R .
H10B H 0.033354 0.829063 0.343105 0.073 Uiso 1 1 calc R .
C11 C 0.2368(10) 0.8078(3) 0.3864(7) 0.062(2) Uani 1 1 d D .
H11A H 0.269440 0.838907 0.424284 0.074 Uiso 1 1 calc R .
H11B H 0.247750 0.813491 0.325008 0.074 Uiso 1 1 calc R .
C12 C 0.3224(9) 0.7615(3) 0.4331(6) 0.0488(19) Uani 1 1 d . .
H12A H 0.419224 0.767428 0.439291 0.059 Uiso 1 1 calc R .
H12B H 0.315457 0.756650 0.495750 0.059 Uiso 1 1 calc R .
C13 C 0.2708(7) 0.7135(3) 0.3748(5) 0.0384(16) Uani 1 1 d . .
H13 H 0.278641 0.719877 0.312095 0.046 Uiso 1 1 calc R .
C14 C 0.4449(7) 0.6632(3) 0.4812(5) 0.0352(16) Uani 1 1 d . .
H14 H 0.477571 0.694453 0.512587 0.042 Uiso 1 1 calc R .
C15 C 0.5176(7) 0.6163(3) 0.5195(5) 0.0330(15) Uani 1 1 d . .
C16 C 0.4712(7) 0.5663(3) 0.4898(4) 0.0300(14) Uani 1 1 d . .
C17 C 0.5558(7) 0.5243(3) 0.5271(5) 0.0332(16) Uani 1 1 d . .
C18 C 0.6812(7) 0.5325(3) 0.5964(5) 0.0395(17) Uani 1 1 d . .
H18 H 0.738023 0.503990 0.621922 0.047 Uiso 1 1 calc R .
C19 C 0.7232(7) 0.5819(3) 0.6282(5) 0.0387(17) Uani 1 1 d . .
H19 H 0.807519 0.587125 0.675722 0.046 Uiso 1 1 calc R .
C20 C 0.6437(7) 0.6217(3) 0.5911(5) 0.0386(17) Uani 1 1 d . .
H20 H 0.672828 0.655159 0.613558 0.046 Uiso 1 1 calc R .
C21 C 0.5138(8) 0.4710(3) 0.4922(5) 0.0363(17) Uani 1 1 d . .
H21A H 0.443517 0.458632 0.517347 0.054 Uiso 1 1 calc GR .
H21B H 0.592893 0.448149 0.512063 0.054 Uiso 1 1 calc GR .
H21C H 0.477448 0.471434 0.424572 0.054 Uiso 1 1 calc GR .
C22 C 0.0096(8) 0.4697(3) 0.1490(5) 0.0414(17) Uani 1 1 d . .
H22A H 0.091047 0.479887 0.133990 0.062 Uiso 1 1 calc GR .
H22B H -0.045017 0.446150 0.101423 0.062 Uiso 1 1 calc GR .
H22C H 0.036783 0.452451 0.209221 0.062 Uiso 1 1 calc GR .
C23 C 0.1811(7) 0.4671(3) 0.6311(4) 0.0297(14) Uani 1 1 d . .
C24 C 0.2409(7) 0.4866(4) 0.7225(4) 0.0397(19) Uani 1 1 d . .
C25 C 0.1672(8) 0.4795(3) 0.7834(5) 0.044(2) Uani 1 1 d . .
H25 H 0.204944 0.492727 0.844265 0.052 Uiso 1 1 calc DR .
C26 C 0.0425(7) 0.4544(3) 0.7620(5) 0.0346(15) Uani 1 1 d . .
C27 C -0.0121(7) 0.4360(3) 0.6718(5) 0.0323(15) Uani 1 1 d . .
H27 H -0.097932 0.419250 0.653735 0.039 Uiso 1 1 calc R .
C28 C 0.0570(7) 0.4418(3) 0.6076(4) 0.0293(14) Uani 1 1 d . .
C29 C -0.0020(7) 0.4168(3) 0.5137(5) 0.0310(14) Uani 1 1 d . .
H29A H 0.063091 0.390503 0.507179 0.037 Uiso 1 1 calc R .
H29B H -0.086684 0.398781 0.512333 0.037 Uiso 1 1 calc R .
C30 C -0.0978(6) 0.4202(3) 0.3468(5) 0.0307(14) Uani 1 1 d . .
H30A H -0.106637 0.442244 0.292407 0.037 Uiso 1 1 calc R .
H30B H -0.190977 0.410733 0.345270 0.037 Uiso 1 1 calc R .
C31 C -0.0248(7) 0.3717(3) 0.3360(4) 0.0321(15) Uani 1 1 d . .
C32 C 0.1103(7) 0.3732(3) 0.3357(4) 0.0294(14) Uani 1 1 d . .
C33 C 0.1686(8) 0.3288(3) 0.3117(5) 0.0345(15) Uani 1 1 d . .
C34 C 0.0898(8) 0.2839(3) 0.2928(5) 0.0427(18) Uani 1 1 d . .
H34 H 0.128629 0.253981 0.275856 0.051 Uiso 1 1 calc R .
C35 C -0.0422(8) 0.2805(3) 0.2972(5) 0.0377(17) Uani 1 1 d . .
C36 C -0.0976(7) 0.3258(3) 0.3171(4) 0.0349(16) Uani 1 1 d . .
H36 H -0.188870 0.325517 0.317847 0.042 Uiso 1 1 calc R .
C37 C -0.1243(9) 0.2310(3) 0.2756(5) 0.050(2) Uani 1 1 d . .
C38 C -0.1856(10) 0.2193(3) 0.3508(7) 0.059(2) Uani 1 1 d . .
H38A H -0.112951 0.216891 0.410383 0.089 Uiso 1 1 calc GR .
H38B H -0.234783 0.186592 0.337301 0.089 Uiso 1 1 calc GR .
H38C H -0.248748 0.246770 0.353393 0.089 Uiso 1 1 calc GR .
C39 C -0.2478(13) 0.2392(5) 0.1857(8) 0.101(5) Uani 1 1 d . .
H39A H -0.306869 0.266227 0.196266 0.151 Uiso 1 1 calc GR .
H39B H -0.299566 0.207136 0.169536 0.151 Uiso 1 1 calc GR .
H39C H -0.214489 0.249308 0.135010 0.151 Uiso 1 1 calc GR .
C40 C -0.0431(14) 0.1852(4) 0.2660(9) 0.084(4) Uani 1 1 d . .
H40A H -0.003413 0.191371 0.216677 0.127 Uiso 1 1 calc GR .
H40B H -0.102531 0.154998 0.250498 0.127 Uiso 1 1 calc GR .
H40C H 0.029856 0.179154 0.324379 0.127 Uiso 1 1 calc GR .
C41 C 0.3137(8) 0.3299(3) 0.3064(6) 0.0465(19) Uani 1 1 d . .
C42 C 0.4163(9) 0.3434(4) 0.4002(7) 0.057(2) Uani 1 1 d . .
H42A H 0.407057 0.379705 0.413687 0.085 Uiso 1 1 calc GR .
H42B H 0.508713 0.336877 0.398804 0.085 Uiso 1 1 calc GR .
H42C H 0.398998 0.322143 0.448211 0.085 Uiso 1 1 calc GR .
C43 C 0.3213(11) 0.3675(4) 0.2321(8) 0.068(3) Uani 1 1 d . .
H43A H 0.265581 0.354779 0.171333 0.102 Uiso 1 1 calc GR .
H43B H 0.416068 0.370824 0.233417 0.102 Uiso 1 1 calc GR .
H43C H 0.287271 0.401072 0.243536 0.102 Uiso 1 1 calc GR .
C44 C 0.3596(11) 0.2774(4) 0.2792(9) 0.074(3) Uani 1 1 d . .
H44A H 0.354270 0.251337 0.324137 0.111 Uiso 1 1 calc GR .
H44B H 0.453554 0.280022 0.278585 0.111 Uiso 1 1 calc GR .
H44C H 0.299879 0.267658 0.217511 0.111 Uiso 1 1 calc GR .
C45 C -0.1337(6) 0.4917(4) 0.4324(4) 0.0358(13) Uani 1 1 d . .
H45A H -0.207454 0.476045 0.451667 0.043 Uiso 1 1 calc R .
H45B H -0.174869 0.504466 0.368483 0.043 Uiso 1 1 calc R .
C46 C -0.0772(7) 0.5363(3) 0.4941(5) 0.0361(16) Uani 1 1 d . .
H46A H -0.146938 0.563523 0.484675 0.043 Uiso 1 1 calc R .
H46B H -0.048934 0.525470 0.559684 0.043 Uiso 1 1 calc R .
C47 C 0.0903(9) 0.6010(3) 0.5186(5) 0.0435(19) Uani 1 1 d . .
H47A H 0.108810 0.596060 0.585087 0.065 Uiso 1 1 calc GR .
H47B H 0.023718 0.628727 0.496698 0.065 Uiso 1 1 calc GR .
H47C H 0.174908 0.610186 0.506756 0.065 Uiso 1 1 calc GR .
C48 C -0.0288(9) 0.4477(3) 0.8343(6) 0.0473(19) Uani 1 1 d . .
C49 C -0.1577(10) 0.4180(4) 0.7997(6) 0.059(2) Uani 1 1 d . .
H49A H -0.193017 0.411248 0.850900 0.089 Uiso 1 1 calc GR .
H49B H -0.140182 0.385402 0.773596 0.089 Uiso 1 1 calc GR .
H49C H -0.224772 0.437870 0.751766 0.089 Uiso 1 1 calc GR .
C50 C 0.0708(10) 0.4182(4) 0.9172(6) 0.062(3) Uani 1 1 d . .
H50A H 0.109109 0.388757 0.894006 0.093 Uiso 1 1 calc GR .
H50B H 0.021512 0.406022 0.958258 0.093 Uiso 1 1 calc GR .
H50C H 0.144557 0.441153 0.951479 0.093 Uiso 1 1 calc GR .
C51 C -0.0604(10) 0.4991(5) 0.8680(6) 0.069(3) Uani 1 1 d . .
H51A H 0.024039 0.518718 0.893226 0.103 Uiso 1 1 calc GR .
H51B H -0.102582 0.493928 0.916263 0.103 Uiso 1 1 calc GR .
H51C H -0.123131 0.518023 0.816288 0.103 Uiso 1 1 calc GR .
C52 C 0.3804(8) 0.5118(4) 0.7546(5) 0.047(2) Uani 1 1 d . U
C53 C 0.4849(9) 0.4749(4) 0.7426(6) 0.064(3) Uani 1 1 d . .
H53A H 0.503076 0.448423 0.790621 0.096 Uiso 1 1 calc GR .
H53B H 0.569231 0.493516 0.747953 0.096 Uiso 1 1 calc GR .
H53C H 0.450537 0.458795 0.681569 0.096 Uiso 1 1 calc GR .
C54 C 0.4217(9) 0.5276(5) 0.8564(6) 0.063(3) Uani 1 1 d . U
H54A H 0.505267 0.548115 0.872174 0.095 Uiso 1 1 calc GR .
H54B H 0.437582 0.496826 0.895306 0.095 Uiso 1 1 calc GR .
H54C H 0.348668 0.548035 0.866956 0.095 Uiso 1 1 calc DGR .
C55 C 0.3786(9) 0.5614(4) 0.6973(6) 0.052(2) Uani 1 1 d . .
H55A H 0.348911 0.552877 0.631357 0.078 Uiso 1 1 calc GR .
H55B H 0.470226 0.576195 0.715290 0.078 Uiso 1 1 calc GR .
H55C H 0.315438 0.586302 0.709338 0.078 Uiso 1 1 calc GR .
C56 C 0.5710(9) 0.5399(5) 0.2741(6) 0.062(3) Uani 1 1 d . .
H56A H 0.615512 0.562703 0.241587 0.093 Uiso 1 1 calc GR .
H56B H 0.607313 0.505037 0.275584 0.093 Uiso 1 1 calc GR .
H56C H 0.588458 0.552225 0.337498 0.093 Uiso 1 1 calc GR .
C57 C 0.3590(10) 0.5114(4) 0.0959(6) 0.054(2) Uani 1 1 d . .
H57A H 0.264240 0.500352 0.068419 0.081 Uiso 1 1 calc GR .
H57B H 0.419484 0.481745 0.101715 0.081 Uiso 1 1 calc GR .
H57C H 0.380571 0.537326 0.056256 0.081 Uiso 1 1 calc GR .
C58 C 0.3831(11) 0.6567(6) 0.0676(8) 0.084(4) Uani 1 1 d . .
H58A H 0.473961 0.657431 0.113849 0.127 Uiso 1 1 calc GR .
H58B H 0.361871 0.690600 0.038643 0.127 Uiso 1 1 calc GR .
H58C H 0.381174 0.631055 0.020197 0.127 Uiso 1 1 calc GR .
C59 C 0.1028(13) 0.6210(6) 0.0299(9) 0.097(4) Uani 1 1 d . U
H59A H 0.121533 0.589592 0.000576 0.146 Uiso 1 1 calc GR .
H59B H 0.077097 0.648560 -0.016081 0.146 Uiso 1 1 calc GR .
H59C H 0.028180 0.614627 0.054784 0.146 Uiso 1 1 calc GR .
C60 C 0.7165(8) 0.6840(2) 0.4015(5) 0.079(3) Uani 1 1 d . .
H60 H 0.732009 0.648448 0.414919 0.094 Uiso 1 1 calc R .
C65 C 0.6201(7) 0.6994(3) 0.3194(5) 0.085(3) Uani 1 1 d G .
H65 H 0.569691 0.674513 0.276631 0.102 Uiso 1 1 calc R .
C64 C 0.5974(7) 0.7514(3) 0.2998(4) 0.086(4) Uani 1 1 d G .
H64 H 0.531534 0.762000 0.243629 0.104 Uiso 1 1 calc R .
C63 C 0.6712(8) 0.7879(2) 0.3623(5) 0.079(3) Uani 1 1 d G .
H63 H 0.655694 0.823423 0.348914 0.095 Uiso 1 1 calc R .
C62 C 0.7676(7) 0.7724(3) 0.4445(4) 0.069(3) Uani 1 1 d G .
H62 H 0.818012 0.797359 0.487201 0.083 Uiso 1 1 calc R .
C61 C 0.7903(6) 0.7205(3) 0.4641(4) 0.070(3) Uani 1 1 d G .
H61 H 0.856171 0.709872 0.520205 0.084 Uiso 1 1 calc R .

loop_
_atom_site_aniso_label
_atom_site_aniso_U_11
_atom_site_aniso_U_22
_atom_site_aniso_U_33
_atom_site_aniso_U_23
_atom_site_aniso_U_13
_atom_site_aniso_U_12
Sm1 0.03087(15) 0.02297(15) 0.02820(15) -0.00243(17) 0.01308(11) -0.00273(17)
Zn1 0.0323(5) 0.0269(5) 0.0301(5) -0.0011(4) 0.0122(4) -0.0023(4)
Si1 0.0402(10) 0.0419(12) 0.0323(10) -0.0014(8) 0.0132(8) 0.0034(9)
Si2 0.0488(12) 0.0466(13) 0.0387(11) 0.0086(10) 0.0147(9) 0.0014(10)
O1 0.033(2) 0.030(3) 0.023(2) -0.0016(18) 0.0081(18) -0.0021(19)
O2 0.028(2) 0.027(2) 0.031(2) 0.0003(19) 0.0081(18) -0.0008(19)
O3 0.033(2) 0.041(3) 0.025(2) -0.0002(19) 0.0142(18) -0.006(2)
O4 0.037(2) 0.022(2) 0.035(2) -0.0036(18) 0.019(2) -0.0023(19)
O5 0.043(3) 0.030(3) 0.050(3) -0.006(2) 0.029(2) -0.001(2)
N1 0.041(3) 0.031(3) 0.035(3) -0.004(3) 0.015(3) -0.002(3)
N2 0.039(3) 0.027(3) 0.036(3) -0.004(2) 0.013(3) -0.002(3)
N3 0.030(3) 0.028(3) 0.030(3) -0.001(2) 0.010(2) 0.000(2)
N4 0.040(3) 0.042(4) 0.036(3) 0.004(3) 0.014(3) 0.000(3)
C1 0.034(3) 0.034(4) 0.032(3) 0.002(3) 0.015(3) -0.003(3)
C2 0.035(3) 0.037(4) 0.027(3) 0.003(3) 0.014(3) -0.009(3)
C3 0.049(5) 0.063(6) 0.028(4) -0.006(3) 0.008(3) -0.016(4)
C4 0.031(4) 0.072(6) 0.046(4) 0.004(4) 0.005(3) -0.003(4)
C5 0.037(4) 0.049(5) 0.060(5) 0.011(4) 0.007(4) 0.000(4)
C6 0.037(4) 0.032(4) 0.047(4) 0.000(3) 0.018(3) 0.002(3)
C7 0.030(4) 0.040(4) 0.048(4) 0.005(3) 0.011(3) 0.006(3)
C8 0.035(4) 0.027(4) 0.054(5) -0.003(3) 0.015(3) -0.005(3)
C9 0.057(5) 0.034(5) 0.067(6) -0.005(4) 0.019(4) 0.003(4)
C10 0.059(5) 0.033(5) 0.088(7) -0.008(5) 0.022(5) 0.002(4)
C11 0.079(6) 0.025(4) 0.074(6) 0.004(4) 0.015(5) 0.000(4)
C12 0.055(5) 0.034(4) 0.053(5) -0.005(4) 0.012(4) -0.007(4)
C13 0.040(4) 0.030(4) 0.048(4) 0.002(3) 0.018(3) -0.002(3)
C14 0.042(4) 0.028(4) 0.038(4) -0.007(3) 0.016(3) -0.013(3)
C15 0.031(3) 0.032(4) 0.034(3) -0.001(3) 0.009(3) -0.002(3)
C16 0.034(3) 0.031(4) 0.026(3) -0.002(3) 0.010(3) -0.002(3)
C17 0.033(4) 0.038(4) 0.037(4) 0.000(3) 0.023(3) -0.006(3)
C18 0.032(3) 0.050(5) 0.038(4) 0.002(3) 0.013(3) 0.002(3)
C19 0.027(3) 0.047(5) 0.042(4) 0.002(3) 0.011(3) -0.002(3)
C20 0.032(4) 0.045(5) 0.041(4) -0.015(3) 0.015(3) -0.016(3)
C21 0.038(4) 0.030(4) 0.046(4) 0.004(3) 0.021(3) -0.002(3)
C22 0.054(5) 0.045(4) 0.030(3) -0.011(3) 0.019(3) -0.008(4)
C23 0.041(4) 0.030(4) 0.022(3) 0.002(3) 0.017(3) 0.004(3)
C24 0.037(3) 0.049(6) 0.032(3) -0.006(4) 0.011(3) -0.010(4)
C25 0.049(4) 0.059(6) 0.027(3) -0.009(3) 0.017(3) -0.012(3)
C26 0.047(4) 0.030(4) 0.035(4) -0.001(3) 0.025(3) 0.000(3)
C27 0.035(3) 0.024(3) 0.041(4) -0.006(3) 0.017(3) -0.007(3)
C28 0.039(4) 0.019(3) 0.033(3) -0.002(3) 0.016(3) 0.002(3)
C29 0.031(3) 0.031(4) 0.032(3) 0.001(3) 0.012(3) -0.002(3)
C30 0.024(3) 0.035(4) 0.032(3) 0.002(3) 0.007(3) -0.001(3)
C31 0.039(4) 0.030(4) 0.024(3) 0.000(3) 0.005(3) -0.007(3)
C32 0.037(3) 0.030(4) 0.021(3) -0.005(3) 0.010(3) -0.002(3)
C33 0.046(4) 0.028(4) 0.031(3) 0.001(3) 0.014(3) 0.004(3)
C34 0.062(5) 0.029(4) 0.034(4) -0.005(3) 0.011(3) 0.009(4)
C35 0.051(4) 0.030(4) 0.027(3) -0.001(3) 0.005(3) -0.010(3)
C36 0.039(4) 0.041(4) 0.023(3) -0.002(3) 0.008(3) -0.006(3)
C37 0.070(5) 0.032(4) 0.041(4) -0.003(3) 0.006(4) -0.018(4)
C38 0.074(6) 0.030(4) 0.078(6) 0.003(4) 0.030(5) -0.007(4)
C39 0.113(10) 0.070(8) 0.081(8) 0.010(6) -0.023(7) -0.055(7)
C40 0.124(10) 0.043(6) 0.098(9) -0.024(6) 0.053(8) -0.032(6)
C41 0.050(4) 0.037(5) 0.060(5) -0.012(4) 0.028(4) -0.003(4)
C42 0.045(5) 0.041(5) 0.079(6) -0.005(5) 0.012(4) 0.008(4)
C43 0.072(7) 0.062(7) 0.091(8) -0.010(6) 0.056(6) -0.006(5)
C44 0.067(6) 0.047(6) 0.115(9) -0.029(6) 0.039(6) 0.004(5)
C45 0.029(3) 0.032(3) 0.048(3) 0.002(4) 0.015(2) 0.001(4)
C46 0.030(3) 0.030(4) 0.054(4) 0.001(3) 0.021(3) 0.002(3)
C47 0.073(5) 0.022(4) 0.039(4) -0.009(3) 0.024(4) -0.013(4)
C48 0.065(5) 0.045(5) 0.044(4) 0.001(4) 0.034(4) -0.008(4)
C49 0.068(6) 0.071(7) 0.057(5) 0.000(5) 0.046(5) -0.011(5)
C50 0.080(6) 0.068(7) 0.042(5) 0.003(4) 0.026(4) -0.009(5)
C51 0.099(6) 0.061(6) 0.077(6) -0.020(6) 0.070(5) -0.021(7)
C52 0.039(4) 0.077(7) 0.030(3) -0.010(3) 0.016(3) -0.017(4)
C53 0.058(5) 0.090(8) 0.034(4) 0.008(4) 0.000(4) -0.024(5)
C54 0.053(5) 0.089(7) 0.042(4) -0.012(4) 0.008(4) -0.029(5)
C55 0.057(5) 0.050(5) 0.052(5) -0.010(4) 0.022(4) -0.026(4)
C56 0.050(5) 0.080(7) 0.052(5) 0.001(5) 0.012(4) 0.007(5)
C57 0.059(5) 0.058(6) 0.047(4) -0.010(4) 0.019(4) 0.006(4)
C58 0.054(6) 0.121(11) 0.078(7) 0.034(7) 0.021(5) -0.005(6)
C59 0.086(7) 0.109(9) 0.083(7) 0.035(6) 0.007(6) -0.009(6)
C60 0.066(6) 0.093(9) 0.090(8) 0.011(7) 0.042(6) 0.012(6)
C65 0.090(8) 0.075(8) 0.088(8) -0.014(7) 0.027(7) -0.015(7)
C64 0.080(8) 0.063(7) 0.097(9) 0.005(7) 0.002(6) 0.003(6)
C63 0.080(7) 0.069(8) 0.080(8) 0.006(6) 0.016(6) -0.020(6)
C62 0.067(6) 0.078(8) 0.064(6) -0.006(6) 0.022(5) -0.007(6)
C61 0.061(6) 0.092(9) 0.060(6) 0.006(6) 0.022(5) -0.003(6)

loop_
_atom_type_symbol
_atom_type_description
_atom_type_scat_dispersion_real
_atom_type_scat_dispersion_imag
_atom_type_scat_source
C C 0.0150 0.0070 'International Tables Vol C Tables 4.2.6.8 and 6.1.1.4'
H H 0.0000 0.0000 'International Tables Vol C Tables 4.2.6.8 and 6.1.1.4'
N N 0.0250 0.0140 'International Tables Vol C Tables 4.2.6.8 and 6.1.1.4'
O O 0.0410 0.0250 'International Tables Vol C Tables 4.2.6.8 and 6.1.1.4'
Si Si 0.2150 0.2490 'International Tables Vol C Tables 4.2.6.8 and 6.1.1.4'
Sm Sm -2.2060 10.7070 'International Tables Vol C Tables 4.2.6.8 and 6.1.1.4'
Zn Zn -2.8020 0.5460 'International Tables Vol C Tables 4.2.6.8 and 6.1.1.4'

loop_
_geom_angle_atom_site_label_1
_geom_angle_atom_site_label_2
_geom_angle_atom_site_label_3
_geom_angle
O1 Sm1 Zn1 37.56(11)
O1 Sm1 O2 74.43(15)
O1 Sm1 O5 76.79(16)
O1 Sm1 N3 101.28(17)
O2 Sm1 Zn1 37.11(11)
O2 Sm1 O5 91.08(17)
O2 Sm1 N3 158.28(17)
O3 Sm1 Zn1 128.97(13)
O3 Sm1 O1 155.31(17)
O3 Sm1 O2 97.81(16)
O3 Sm1 O5 80.02(17)
O3 Sm1 N3 77.13(17)
O4 Sm1 Zn1 123.78(12)
O4 Sm1 O1 102.83(16)
O4 Sm1 O2 126.07(16)
O4 Sm1 O3 100.60(18)
O4 Sm1 O5 141.85(16)
O4 Sm1 N3 75.61(17)
O5 Sm1 Zn1 79.24(12)
O5 Sm1 N3 67.30(18)
N3 Sm1 Zn1 133.32(13)
O1 Zn1 Sm1 41.23(11)
O2 Zn1 Sm1 41.52(12)
O2 Zn1 O1 82.46(17)
N1 Zn1 Sm1 105.93(17)
N1 Zn1 O1 84.6(2)
N1 Zn1 O2 126.1(2)
N1 Zn1 N2 78.0(2)
N2 Zn1 Sm1 116.22(16)
N2 Zn1 O1 145.3(2)
N2 Zn1 O2 83.9(2)
N4 Zn1 Sm1 115.2(2)
N4 Zn1 O1 99.9(2)
N4 Zn1 O2 112.2(2)
N4 Zn1 N1 121.5(3)
N4 Zn1 N2 114.8(3)
N4 Si1 H1 107.3
N4 Si1 C56 113.4(4)
N4 Si1 C57 114.7(4)
C56 Si1 H1 107.3
C57 Si1 H1 107.3
C57 Si1 C56 106.6(4)
N4 Si2 H2 106.8
N4 Si2 C58 115.5(5)
N4 Si2 C59 115.0(5)
C58 Si2 H2 106.8
C59 Si2 H2 106.8
C59 Si2 C58 105.4(6)
Zn1 O1 Sm1 101.20(17)
C1 O1 Sm1 140.4(4)
C1 O1 Zn1 117.4(4)
Zn1 O2 Sm1 101.37(17)
C16 O2 Sm1 133.9(4)
C16 O2 Zn1 124.6(4)
C23 O3 Sm1 137.1(4)
C32 O4 Sm1 145.1(4)
C46 O5 Sm1 119.4(4)
C47 O5 Sm1 122.3(5)
C47 O5 C46 112.4(6)
C7 N1 Zn1 125.9(5)
C7 N1 C8 118.8(6)
C8 N1 Zn1 115.2(4)
C13 N2 Zn1 107.8(4)
C14 N2 Zn1 129.2(5)
C14 N2 C13 122.9(6)
C29 N3 Sm1 111.2(4)
C29 N3 C30 108.6(5)
C30 N3 Sm1 108.2(4)
C45 N3 Sm1 109.3(4)
C45 N3 C29 113.4(5)
C45 N3 C30 106.0(5)
Si1 N4 Zn1 112.2(3)
Si2 N4 Zn1 118.1(4)
Si2 N4 Si1 128.3(4)
O1 C1 C2 120.2(6)
O1 C1 C6 120.2(6)
C2 C1 C6 119.6(6)
C1 C2 C3 117.9(7)
C1 C2 C22 121.7(6)
C3 C2 C22 120.3(7)
C2 C3 H3 118.5
C4 C3 C2 122.9(8)
C4 C3 H3 118.5
C3 C4 H4 120.4
C3 C4 C5 119.3(7)
C5 C4 H4 120.4
C4 C5 H5 119.7
C4 C5 C6 120.7(8)
C6 C5 H5 119.7
C1 C6 C7 125.0(6)
C5 C6 C1 119.3(7)
C5 C6 C7 115.6(7)
N1 C7 C6 124.7(7)
N1 C7 H7 117.6
C6 C7 H7 117.6
N1 C8 H8 107.8
N1 C8 C9 116.7(6)
N1 C8 C13 106.2(6)
C9 C8 H8 107.8
C9 C8 C13 110.1(7)
C13 C8 H8 107.8
C8 C9 H9A 109.2
C8 C9 H9B 109.2
H9A C9 H9B 107.9
C10 C9 C8 112.0(7)
C10 C9 H9A 109.2
C10 C9 H9B 109.2
C9 C10 H10A 109.7
C9 C10 H10B 109.7
C9 C10 C11 110.0(8)
H10A C10 H10B 108.2
C11 C10 H10A 109.7
C11 C10 H10B 109.7
C10 C11 H11A 109.5
C10 C11 H11B 109.5
C10 C11 C12 110.8(8)
H11A C11 H11B 108.1
C12 C11 H11A 109.5
C12 C11 H11B 109.5
C11 C12 H12A 109.8
C11 C12 H12B 109.8
H12A C12 H12B 108.3
C13 C12 C11 109.3(7)
C13 C12 H12A 109.8
C13 C12 H12B 109.8
N2 C13 C8 107.3(6)
N2 C13 C12 116.5(6)
N2 C13 H13 107.6
C8 C13 H13 107.6
C12 C13 C8 110.0(6)
C12 C13 H13 107.6
N2 C14 H14 117.5
N2 C14 C15 125.0(6)
C15 C14 H14 117.5
C16 C15 C14 124.4(6)
C16 C15 C20 118.3(6)
C20 C15 C14 117.2(6)
O2 C16 C15 122.7(6)
O2 C16 C17 118.4(6)
C17 C16 C15 118.9(6)
C16 C17 C18 119.7(7)
C16 C17 C21 120.3(6)
C18 C17 C21 120.0(7)
C17 C18 H18 119.6
C19 C18 C17 120.8(7)
C19 C18 H18 119.6
C18 C19 H19 120.4
C20 C19 C18 119.2(7)
C20 C19 H19 120.4
C15 C20 H20 118.5
C19 C20 C15 122.9(7)
C19 C20 H20 118.5
C17 C21 H21A 109.5
C17 C21 H21B 109.5
C17 C21 H21C 109.5
H21A C21 H21B 109.5
H21A C21 H21C 109.5
H21B C21 H21C 109.5
C2 C22 H22A 109.5
C2 C22 H22B 109.5
C2 C22 H22C 109.5
H22A C22 H22B 109.5
H22A C22 H22C 109.5
H22B C22 H22C 109.5
O3 C23 C24 121.3(6)
O3 C23 C28 118.8(6)
C28 C23 C24 119.9(6)
C23 C24 C52 122.7(6)
C25 C24 C23 116.5(6)
C25 C24 C52 120.8(6)
C24 C25 H25 117.5
C26 C25 C24 125.0(6)
C26 C25 H25 117.5
C25 C26 C27 116.4(6)
C25 C26 C48 120.9(7)
C27 C26 C48 122.6(7)
C26 C27 H27 119.3
C28 C27 C26 121.3(6)
C28 C27 H27 119.3
C23 C28 C27 120.8(6)
C23 C28 C29 120.6(6)
C27 C28 C29 118.4(6)
N3 C29 C28 116.6(6)
N3 C29 H29A 108.1
N3 C29 H29B 108.1
C28 C29 H29A 108.1
C28 C29 H29B 108.1
H29A C29 H29B 107.3
N3 C30 H30A 108.1
N3 C30 H30B 108.1
N3 C30 C31 116.9(5)
H30A C30 H30B 107.3
C31 C30 H30A 108.1
C31 C30 H30B 108.1
C32 C31 C30 120.9(6)
C36 C31 C30 118.9(6)
C36 C31 C32 119.9(7)
O4 C32 C31 118.3(6)
O4 C32 C33 122.4(6)
C31 C32 C33 119.3(6)
C32 C33 C41 120.5(7)
C34 C33 C32 118.0(7)
C34 C33 C41 121.5(7)
C33 C34 H34 118.0
C35 C34 C33 124.0(7)
C35 C34 H34 118.0
C34 C35 C37 122.2(7)
C36 C35 C34 116.0(7)
C36 C35 C37 121.7(7)
C31 C36 H36 118.7
C35 C36 C31 122.6(7)
C35 C36 H36 118.7
C35 C37 C39 108.6(7)
C38 C37 C35 110.4(7)
C38 C37 C39 105.6(9)
C40 C37 C35 113.8(8)
C40 C37 C38 107.6(8)
C40 C37 C39 110.6(9)
C37 C38 H38A 109.5
C37 C38 H38B 109.5
C37 C38 H38C 109.5
H38A C38 H38B 109.5
H38A C38 H38C 109.5
H38B C38 H38C 109.5
C37 C39 H39A 109.5
C37 C39 H39B 109.5
C37 C39 H39C 109.5
H39A C39 H39B 109.5
H39A C39 H39C 109.5
H39B C39 H39C 109.5
C37 C40 H40A 109.5
C37 C40 H40B 109.5
C37 C40 H40C 109.5
H40A C40 H40B 109.5
H40A C40 H40C 109.5
H40B C40 H40C 109.5
C33 C41 C44 112.8(7)
C42 C41 C33 110.9(7)
C42 C41 C44 105.8(8)
C43 C41 C33 109.8(7)
C43 C41 C42 111.5(8)
C43 C41 C44 105.9(8)
C41 C42 H42A 109.5
C41 C42 H42B 109.5
C41 C42 H42C 109.5
H42A C42 H42B 109.5
H42A C42 H42C 109.5
H42B C42 H42C 109.5
C41 C43 H43A 109.5
C41 C43 H43B 109.5
C41 C43 H43C 109.5
H43A C43 H43B 109.5
H43A C43 H43C 109.5
H43B C43 H43C 109.5
C41 C44 H44A 109.5
C41 C44 H44B 109.5
C41 C44 H44C 109.5
H44A C44 H44B 109.5
H44A C44 H44C 109.5
H44B C44 H44C 109.5
N3 C45 H45A 108.5
N3 C45 H45B 108.5
N3 C45 C46 115.0(5)
H45A C45 H45B 107.5
C46 C45 H45A 108.5
C46 C45 H45B 108.5
O5 C46 C45 107.7(5)
O5 C46 H46A 110.2
O5 C46 H46B 110.2
C45 C46 H46A 110.2
C45 C46 H46B 110.2
H46A C46 H46B 108.5
O5 C47 H47A 109.5
O5 C47 H47B 109.5
O5 C47 H47C 109.5
H47A C47 H47B 109.5
H47A C47 H47C 109.5
H47B C47 H47C 109.5
C26 C48 C50 107.2(7)
C49 C48 C26 113.0(7)
C49 C48 C50 108.6(8)
C49 C48 C51 108.3(8)
C51 C48 C26 110.8(7)
C51 C48 C50 108.8(8)
C48 C49 H49A 109.5
C48 C49 H49B 109.5
C48 C49 H49C 109.5
H49A C49 H49B 109.5
H49A C49 H49C 109.5
H49B C49 H49C 109.5
C48 C50 H50A 109.5
C48 C50 H50B 109.5
C48 C50 H50C 109.5
H50A C50 H50B 109.5
H50A C50 H50C 109.5
H50B C50 H50C 109.5
C48 C51 H51A 109.5
C48 C51 H51B 109.5
C48 C51 H51C 109.5
H51A C51 H51B 109.5
H51A C51 H51C 109.5
H51B C51 H51C 109.5
C24 C52 C54 111.8(6)
C24 C52 C55 109.8(7)
C53 C52 C24 109.5(7)
C53 C52 C54 108.5(7)
C53 C52 C55 110.0(7)
C54 C52 C55 107.3(7)
C52 C53 H53A 109.5
C52 C53 H53B 109.5
C52 C53 H53C 109.5
H53A C53 H53B 109.5
H53A C53 H53C 109.5
H53B C53 H53C 109.5
C52 C54 H54A 109.5
C52 C54 H54B 109.5
C52 C54 H54C 109.5
H54A C54 H54B 109.5
H54A C54 H54C 109.5
H54B C54 H54C 109.5
C52 C55 H55A 109.5
C52 C55 H55B 109.5
C52 C55 H55C 109.5
H55A C55 H55B 109.5
H55A C55 H55C 109.5
H55B C55 H55C 109.5
Si1 C56 H56A 109.5
Si1 C56 H56B 109.5
Si1 C56 H56C 109.5
H56A C56 H56B 109.5
H56A C56 H56C 109.5
H56B C56 H56C 109.5
Si1 C57 H57A 109.5
Si1 C57 H57B 109.5
Si1 C57 H57C 109.5
H57A C57 H57B 109.5
H57A C57 H57C 109.5
H57B C57 H57C 109.5
Si2 C58 H58A 109.5
Si2 C58 H58B 109.5
Si2 C58 H58C 109.5
H58A C58 H58B 109.5
H58A C58 H58C 109.5
H58B C58 H58C 109.5
Si2 C59 H59A 109.5
Si2 C59 H59B 109.5
Si2 C59 H59C 109.5
H59A C59 H59B 109.5
H59A C59 H59C 109.5
H59B C59 H59C 109.5
C65 C60 H60 120.0
C65 C60 C61 120.0
C61 C60 H60 120.0
C60 C65 H65 120.0
C64 C65 C60 120.0
C64 C65 H65 120.0
C65 C64 H64 120.0
C65 C64 C63 120.0
C63 C64 H64 120.0
C64 C63 H63 120.0
C62 C63 C64 120.0
C62 C63 H63 120.0
C63 C62 H62 120.0
C63 C62 C61 120.0
C61 C62 H62 120.0
C60 C61 H61 120.0
C62 C61 C60 120.0
C62 C61 H61 120.0

loop_
_geom_bond_atom_site_label_1
_geom_bond_atom_site_label_2
_geom_bond_distance
Sm1 Zn1 3.4666(12)
Sm1 O1 2.329(4)
Sm1 O2 2.344(5)
Sm1 O3 2.214(4)
Sm1 O4 2.186(4)
Sm1 O5 2.511(5)
Sm1 N3 2.573(5)
Zn1 O1 2.154(5)
Zn1 O2 2.134(4)
Zn1 N1 2.104(6)
Zn1 N2 2.116(6)
Zn1 N4 1.948(6)
Si1 H1 1.0000
Si1 N4 1.701(7)
Si1 C56 1.871(9)
Si1 C57 1.863(8)
Si2 H2 1.0000
Si2 N4 1.687(7)
Si2 C58 1.847(11)
Si2 C59 1.835(12)
O1 C1 1.344(8)
O2 C16 1.339(8)
O3 C23 1.348(7)
O4 C32 1.333(8)
O5 C46 1.432(8)
O5 C47 1.412(9)
N1 C7 1.280(9)
N1 C8 1.498(9)
N2 C13 1.460(9)
N2 C14 1.265(9)
N3 C29 1.486(9)
N3 C30 1.498(9)
N3 C45 1.474(10)
C1 C2 1.401(10)
C1 C6 1.439(10)
C2 C3 1.407(10)
C2 C22 1.478(11)
C3 H3 0.9500
C3 C4 1.379(14)
C4 H4 0.9500
C4 C5 1.382(13)
C5 H5 0.9500
C5 C6 1.404(11)
C6 C7 1.450(11)
C7 H7 0.9500
C8 H8 1.0000
C8 C9 1.503(11)
C8 C13 1.542(10)
C9 H9A 0.9900
C9 H9B 0.9900
C9 C10 1.498(12)
C10 H10A 0.9900
C10 H10B 0.9900
C10 C11 1.520(12)
C11 H11A 0.9900
C11 H11B 0.9900
C11 C12 1.533(12)
C12 H12A 0.9900
C12 H12B 0.9900
C12 C13 1.528(11)
C13 H13 1.0000
C14 H14 0.9500
C14 C15 1.456(10)
C15 C16 1.411(10)
C15 C20 1.417(10)
C16 C17 1.404(10)
C17 C18 1.405(10)
C17 C21 1.501(10)
C18 H18 0.9500
C18 C19 1.396(11)
C19 H19 0.9500
C19 C20 1.333(11)
C20 H20 0.9500
C21 H21A 0.9800
C21 H21B 0.9800
C21 H21C 0.9800
C22 H22A 0.9800
C22 H22B 0.9800
C22 H22C 0.9800
C23 C24 1.428(9)
C23 C28 1.387(10)
C24 C25 1.393(9)
C24 C52 1.520(10)
C25 H25 0.9500
C25 C26 1.391(11)
C26 C27 1.396(10)
C26 C48 1.523(9)
C27 H27 0.9500
C27 C28 1.395(9)
C28 C29 1.513(9)
C29 H29A 0.9900
C29 H29B 0.9900
C30 H30A 0.9900
C30 H30B 0.9900
C30 C31 1.507(10)
C31 C32 1.404(10)
C31 C36 1.394(10)
C32 C33 1.408(10)
C33 C34 1.402(11)
C33 C41 1.533(11)
C34 H34 0.9500
C34 C35 1.395(11)
C35 C36 1.388(11)
C35 C37 1.523(10)
C36 H36 0.9500
C37 C38 1.510(13)
C37 C39 1.563(13)
C37 C40 1.494(15)
C38 H38A 0.9800
C38 H38B 0.9800
C38 H38C 0.9800
C39 H39A 0.9800
C39 H39B 0.9800
C39 H39C 0.9800
C40 H40A 0.9800
C40 H40B 0.9800
C40 H40C 0.9800
C41 C42 1.526(12)
C41 C43 1.519(14)
C41 C44 1.548(12)
C42 H42A 0.9800
C42 H42B 0.9800
C42 H42C 0.9800
C43 H43A 0.9800
C43 H43B 0.9800
C43 H43C 0.9800
C44 H44A 0.9800
C44 H44B 0.9800
C44 H44C 0.9800
C45 H45A 0.9900
C45 H45B 0.9900
C45 C46 1.493(11)
C46 H46A 0.9900
C46 H46B 0.9900
C47 H47A 0.9800
C47 H47B 0.9800
C47 H47C 0.9800
C48 C49 1.487(13)
C48 C50 1.557(13)
C48 C51 1.506(14)
C49 H49A 0.9800
C49 H49B 0.9800
C49 H49C 0.9800
C50 H50A 0.9800
C50 H50B 0.9800
C50 H50C 0.9800
C51 H51A 0.9800
C51 H51B 0.9800
C51 H51C 0.9800
C52 C53 1.502(14)
C52 C54 1.531(11)
C52 C55 1.556(12)
C53 H53A 0.9800
C53 H53B 0.9800
C53 H53C 0.9800
C54 H54A 0.9800
C54 H54B 0.9800
C54 H54C 0.9800
C55 H55A 0.9800
C55 H55B 0.9800
C55 H55C 0.9800
C56 H56A 0.9800
C56 H56B 0.9800
C56 H56C 0.9800
C57 H57A 0.9800
C57 H57B 0.9800
C57 H57C 0.9800
C58 H58A 0.9800
C58 H58B 0.9800
C58 H58C 0.9800
C59 H59A 0.9800
C59 H59B 0.9800
C59 H59C 0.9800
C60 H60 0.9500
C60 C65 1.3900
C60 C61 1.3900
C65 H65 0.9500
C65 C64 1.3900
C64 H64 0.9500
C64 C63 1.3900
C63 H63 0.9500
C63 C62 1.3900
C62 H62 0.9500
C62 C61 1.3900
C61 H61 0.9500

loop_
_twin_individual_id
_twin_individual_mass_fraction_refined
1 0.785(5)
2 0.215(5)
